data_7055922
loop_
_publ_author_name
'Zeng, Ying'
'Liu, Sui-Jun'
'Liu, Cai-Ming'
'Xie, Yong-Rong'
'Du, Zi-Yi'

_publ_section_title
;
 Diversified magnetic behaviors of new nickel(ii) and copper(ii) azido
 coordination polymers templated by diethyl or triethyl amines
;
_journal_issue 3
_journal_name_full 'New J. Chem.'
_journal_page_first 1212
_journal_paper_doi 10.1039/C6NJ03268K
_journal_volume 41
_journal_year 2017
_chemical_formula_sum 'C6 H16 Cu4 N28'
_chemical_formula_weight 734.63
_space_group_crystal_system triclinic
_space_group_IT_number 2
_space_group_name_Hall '-P 1'
_space_group_name_H-M_alt 'P -1'
_symmetry_space_group_name_Hall '-P 1'
_symmetry_space_group_name_H-M 'P -1'
_atom_sites_solution_hydrogens geom
_audit_creation_method SHELXL-2014/7
_audit_update_record
;
2016-12-18 deposited with the CCDC.
2016-12-22 downloaded from the CCDC.
;
_cell_angle_alpha 91.6500(10)
_cell_angle_beta 94.8840(10)
_cell_angle_gamma 91.0110(10)
_cell_formula_units_Z 2
_cell_length_a 8.6636(6)
_cell_length_b 11.8031(8)
_cell_length_c 11.9525(8)
_cell_measurement_reflns_used 9066
_cell_measurement_temperature 296(2)
_cell_measurement_theta_max 27.5487
_cell_measurement_theta_min 0.960581
_cell_volume 1217.04(14)
_computing_cell_refinement 'Bruker XSCANS'
_computing_data_collection 'Bruker XSCANS'
_computing_data_reduction 'Bruker SHELXTL'
_computing_molecular_graphics 'Bruker SHELXTL'
_computing_publication_material 'Bruker SHELXTL'
_computing_structure_refinement 'SHELXL-2014/7 (Sheldrick, 2014)'
_computing_structure_solution 'Bruker SHELXTL'
_diffrn_ambient_temperature 296(2)
_diffrn_measured_fraction_theta_full 0.991
_diffrn_measured_fraction_theta_max 0.990
_diffrn_measurement_device_type 'Bruker P4'
_diffrn_measurement_method '\w scans'
_diffrn_radiation_type MoK\a
_diffrn_radiation_wavelength 0.71073
_diffrn_reflns_av_R_equivalents 0.0145
_diffrn_reflns_av_unetI/netI 0.0206
_diffrn_reflns_Laue_measured_fraction_full 0.991
_diffrn_reflns_Laue_measured_fraction_max 0.990
_diffrn_reflns_limit_h_max 10
_diffrn_reflns_limit_h_min -10
_diffrn_reflns_limit_k_max 14
_diffrn_reflns_limit_k_min -14
_diffrn_reflns_limit_l_max 14
_diffrn_reflns_limit_l_min -14
_diffrn_reflns_number 9358
_diffrn_reflns_point_group_measured_fraction_full 0.991
_diffrn_reflns_point_group_measured_fraction_max 0.990
_diffrn_reflns_theta_full 25.242
_diffrn_reflns_theta_max 25.996
_diffrn_reflns_theta_min 1.711
_exptl_absorpt_coefficient_mu 3.508
_exptl_absorpt_correction_T_max 0.7456
_exptl_absorpt_correction_T_min 0.5156
_exptl_absorpt_correction_type multi-scan
_exptl_absorpt_process_details 'SADABS (Bruker, 2008)'
_exptl_crystal_colour 'dark brown'
_exptl_crystal_density_diffrn 2.005
_exptl_crystal_description block
_exptl_crystal_F_000 728
_exptl_crystal_size_max 0.500
_exptl_crystal_size_mid 0.300
_exptl_crystal_size_min 0.180
_refine_diff_density_max 0.329
_refine_diff_density_min -0.322
_refine_diff_density_rms 0.064
_refine_ls_extinction_coef 0.0107(4)
_refine_ls_extinction_expression Fc^*^=kFc[1+0.001xFc^2^\l^3^/sin(2\q)]^-1/4^
_refine_ls_extinction_method 'SHELXL-2014/7 (Sheldrick 2014'
_refine_ls_goodness_of_fit_ref 1.057
_refine_ls_hydrogen_treatment constr
_refine_ls_matrix_type full
_refine_ls_number_parameters 347
_refine_ls_number_reflns 4734
_refine_ls_number_restraints 1
_refine_ls_restrained_S_all 1.057
_refine_ls_R_factor_all 0.0208
_refine_ls_R_factor_gt 0.0184
_refine_ls_shift/su_max 0.002
_refine_ls_shift/su_mean 0.000
_refine_ls_structure_factor_coef Fsqd
_refine_ls_weighting_details 'w=1/[\s^2^(Fo^2^)+(0.0230P)^2^+0.3584P] where P=(Fo^2^+2Fc^2^)/3'
_refine_ls_weighting_scheme calc
_refine_ls_wR_factor_gt 0.0458
_refine_ls_wR_factor_ref 0.0469
_reflns_Friedel_coverage 0.000
_reflns_number_gt 4374
_reflns_number_total 4734
_reflns_threshold_expression 'I > 2\s(I)'
_cod_data_source_file c6nj03268k2.cif
_cod_data_source_block 3
_cod_depositor_comments 'Adding full bibliography for 7055920--7055922.cif.'
_cod_database_code 7055922
_shelx_shelxl_version_number 2014/7
_shelx_space_group_comment
; 
The symmetry employed for this shelxl refinement is uniquely defined 
by the following loop, which should always be used as a source of 
symmetry information in preference to the above space-group names. 
They are only intended as comments. 
;

loop_
_space_group_symop_operation_xyz
'x, y, z'
'-x, -y, -z'

loop_
_atom_site_label
_atom_site_type_symbol
_atom_site_fract_x
_atom_site_fract_y
_atom_site_fract_z
_atom_site_U_iso_or_equiv
_atom_site_adp_type
_atom_site_occupancy
_atom_site_site_symmetry_order
_atom_site_calc_flag
_atom_site_refinement_flags_posn
_atom_site_refinement_flags_adp
_atom_site_refinement_flags_occupancy
Cu1 Cu 1.0000 1.0000 0.0000 0.02007(8) Uani 1 2 d S . P
Cu2 Cu 0.5000 0.5000 0.0000 0.02397(8) Uani 1 2 d S . P
Cu3 Cu 0.68718(2) 0.82806(2) -0.01602(2) 0.02160(7) Uani 1 1 d . . .
Cu4 Cu 0.85186(2) 0.57190(2) -0.01162(2) 0.02146(6) Uani 1 1 d . . .
Cu5 Cu 0.34994(2) 0.89780(2) 0.02099(2) 0.02119(6) Uani 1 1 d . . .
N1 N 0.85688(16) 1.11212(13) 0.06300(14) 0.0271(3) Uani 1 1 d . . .
N2 N 0.88614(18) 1.15245(14) 0.15693(14) 0.0311(4) Uani 1 1 d . . .
N3 N 0.9155(3) 1.1920(2) 0.24348(19) 0.0642(6) Uani 1 1 d . . .
N4 N 0.24998(17) 1.00751(12) 0.12337(13) 0.0249(3) Uani 1 1 d . . .
N5 N 0.24703(19) 0.98935(13) 0.22152(14) 0.0310(4) Uani 1 1 d . . .
N6 N 0.2413(3) 0.9728(2) 0.31497(18) 0.0656(6) Uani 1 1 d . . .
N7 N 0.88734(16) 0.87266(13) 0.07315(14) 0.0272(3) Uani 1 1 d . . .
N8 N 0.95081(17) 0.80306(14) 0.13193(15) 0.0311(4) Uani 1 1 d . . .
N9 N 1.0071(2) 0.7364(2) 0.1880(2) 0.0702(7) Uani 1 1 d . . .
N10 N 0.78437(17) 0.70619(12) -0.10283(13) 0.0262(3) Uani 1 1 d . U .
N11 N 0.7560(2) 0.69839(15) -0.20397(15) 0.0355(4) Uani 1 1 d . U .
N12 N 0.7296(3) 0.6918(2) -0.29822(19) 0.0734(7) Uani 1 1 d . . .
N13 N 0.56762(16) 0.92003(13) 0.08866(13) 0.0258(3) Uani 1 1 d . . .
N14 N 0.60924(18) 0.94334(14) 0.18698(14) 0.0299(4) Uani 1 1 d . . .
N15 N 0.6493(3) 0.9676(2) 0.27644(18) 0.0618(6) Uani 1 1 d . . .
N16 N 0.66743(17) 0.60337(13) 0.07699(14) 0.0278(3) Uani 1 1 d . . .
N17 N 0.67072(17) 0.62203(14) 0.17870(15) 0.0303(4) Uani 1 1 d . . .
N18 N 0.6703(2) 0.6424(2) 0.27148(17) 0.0555(6) Uani 1 1 d . . .
N19 N 1.03645(18) 0.53404(14) -0.09315(14) 0.0316(4) Uani 1 1 d . . .
N20 N 1.03926(18) 0.53464(13) -0.19461(15) 0.0295(4) Uani 1 1 d . . .
N21 N 1.0425(2) 0.53612(19) -0.28910(17) 0.0515(5) Uani 1 1 d . . .
N22 N 0.46869(16) 0.80753(13) -0.08887(14) 0.0273(3) Uani 1 1 d . . .
N23 N 0.42512(17) 0.72070(13) -0.13931(14) 0.0267(3) Uani 1 1 d . . .
N24 N 0.3871(2) 0.63915(17) -0.1869(2) 0.0578(6) Uani 1 1 d . . .
N25 N 0.33918(17) 0.55164(13) 0.09652(14) 0.0298(4) Uani 1 1 d . . .
N26 N 0.33613(17) 0.64983(13) 0.12554(14) 0.0279(3) Uani 1 1 d . . .
N27 N 0.3325(2) 0.74286(15) 0.15682(19) 0.0475(5) Uani 1 1 d . . .
N28 N 0.2110(2) 0.74013(16) 0.44174(16) 0.0442(4) Uani 1 1 d . . .
H28A H 0.2071 0.7882 0.3761 0.053 Uiso 1 1 calc R U .
C1 C 0.2757(3) 0.6287(2) 0.4057(2) 0.0525(6) Uani 1 1 d . . .
H1A H 0.2100 0.5972 0.3421 0.063 Uiso 1 1 calc R U .
H1B H 0.3778 0.6423 0.3806 0.063 Uiso 1 1 calc R U .
C2 C 0.2882(4) 0.5432(2) 0.4959(3) 0.0703(8) Uani 1 1 d . . .
H2A H 0.3301 0.4745 0.4671 0.106 Uiso 1 1 calc R U .
H2B H 0.3552 0.5726 0.5585 0.106 Uiso 1 1 calc R U .
H2C H 0.1873 0.5275 0.5200 0.106 Uiso 1 1 calc R U .
C3 C 0.3108(3) 0.8026(2) 0.5333(2) 0.0574(7) Uani 1 1 d . . .
H3A H 0.2642 0.8748 0.5491 0.069 Uiso 1 1 calc R U .
H3B H 0.3133 0.7591 0.6010 0.069 Uiso 1 1 calc R U .
C4 C 0.4737(3) 0.8236(3) 0.5045(3) 0.0729(9) Uani 1 1 d . . .
H4A H 0.5312 0.8636 0.5661 0.109 Uiso 1 1 calc R U .
H4B H 0.5217 0.7525 0.4905 0.109 Uiso 1 1 calc R U .
H4C H 0.4725 0.8683 0.4386 0.109 Uiso 1 1 calc R U .
C5 C 0.0459(3) 0.7259(2) 0.4719(2) 0.0546(6) Uani 1 1 d . . .
H5A H -0.0083 0.6721 0.4189 0.066 Uiso 1 1 calc R U .
H5B H 0.0470 0.6943 0.5459 0.066 Uiso 1 1 calc R U .
C6 C -0.0422(4) 0.8350(3) 0.4715(3) 0.0765(9) Uani 1 1 d . . .
H6A H -0.1457 0.8203 0.4912 0.115 Uiso 1 1 calc R U .
H6B H 0.0091 0.8882 0.5251 0.115 Uiso 1 1 calc R U .
H6C H -0.0462 0.8660 0.3979 0.115 Uiso 1 1 calc R U .

loop_
_atom_site_aniso_label
_atom_site_aniso_U_11
_atom_site_aniso_U_22
_atom_site_aniso_U_33
_atom_site_aniso_U_23
_atom_site_aniso_U_13
_atom_site_aniso_U_12
Cu1 0.01486(14) 0.01952(14) 0.02602(17) -0.00163(12) 0.00329(11) 0.00188(10)
Cu2 0.01772(15) 0.02405(15) 0.03095(18) -0.00096(13) 0.00711(12) 0.00235(11)
Cu3 0.01460(11) 0.02267(11) 0.02745(13) -0.00180(9) 0.00171(8) 0.00294(8)
Cu4 0.01730(11) 0.02236(11) 0.02562(12) 0.00177(9) 0.00560(8) 0.00554(8)
Cu5 0.01459(11) 0.02230(11) 0.02654(13) -0.00355(9) 0.00173(8) 0.00317(8)
N1 0.0174(7) 0.0306(8) 0.0326(9) -0.0092(7) 0.0005(6) 0.0046(6)
N2 0.0229(8) 0.0364(9) 0.0338(10) -0.0066(8) 0.0044(7) 0.0010(7)
N3 0.0554(13) 0.0930(18) 0.0418(13) -0.0277(13) 0.0015(10) 0.0004(12)
N4 0.0280(8) 0.0238(7) 0.0236(9) -0.0002(6) 0.0051(6) 0.0055(6)
N5 0.0331(9) 0.0302(8) 0.0300(10) -0.0026(7) 0.0047(7) 0.0049(7)
N6 0.0974(19) 0.0724(15) 0.0297(12) 0.0086(11) 0.0154(11) 0.0157(13)
N7 0.0161(7) 0.0284(8) 0.0370(9) 0.0058(7) -0.0003(6) 0.0001(6)
N8 0.0190(8) 0.0352(9) 0.0388(10) 0.0068(8) -0.0003(7) -0.0038(7)
N9 0.0381(11) 0.0746(15) 0.0978(19) 0.0519(15) -0.0109(12) -0.0026(11)
N10 0.0258(8) 0.0238(7) 0.0298(7) 0.0028(6) 0.0054(6) 0.0085(6)
N11 0.0345(9) 0.0404(9) 0.0326(8) 0.0024(8) 0.0052(7) 0.0133(7)
N12 0.0844(18) 0.100(2) 0.0353(13) -0.0004(13) -0.0008(12) 0.0318(15)
N13 0.0172(7) 0.0335(8) 0.0263(9) -0.0044(7) 0.0010(6) 0.0031(6)
N14 0.0258(8) 0.0350(9) 0.0291(10) -0.0001(7) 0.0033(7) 0.0004(6)
N15 0.0614(14) 0.0921(17) 0.0296(12) -0.0103(11) -0.0031(10) -0.0059(12)
N16 0.0195(7) 0.0354(9) 0.0291(9) -0.0031(7) 0.0075(6) 0.0023(6)
N17 0.0218(8) 0.0351(9) 0.0346(11) -0.0015(7) 0.0065(7) 0.0023(6)
N18 0.0509(12) 0.0819(16) 0.0339(12) -0.0112(11) 0.0087(9) 0.0014(11)
N19 0.0261(8) 0.0417(9) 0.0295(10) 0.0097(7) 0.0101(7) 0.0153(7)
N20 0.0248(8) 0.0312(8) 0.0335(11) 0.0043(7) 0.0063(7) 0.0064(6)
N21 0.0566(13) 0.0677(14) 0.0317(11) 0.0060(10) 0.0092(9) 0.0120(10)
N22 0.0171(7) 0.0290(8) 0.0352(9) -0.0087(7) 0.0007(6) 0.0032(6)
N23 0.0215(8) 0.0254(8) 0.0329(9) -0.0017(7) 0.0024(6) 0.0029(6)
N24 0.0462(12) 0.0413(11) 0.0832(17) -0.0261(11) -0.0003(11) -0.0048(9)
N25 0.0209(8) 0.0291(8) 0.0403(10) -0.0067(7) 0.0099(7) 0.0003(6)
N26 0.0209(8) 0.0311(9) 0.0336(9) 0.0058(7) 0.0108(6) 0.0034(6)
N27 0.0479(11) 0.0267(9) 0.0715(15) -0.0014(9) 0.0264(10) 0.0025(8)
N28 0.0514(11) 0.0478(11) 0.0338(10) 0.0074(8) 0.0043(8) -0.0027(9)
C1 0.0593(16) 0.0582(15) 0.0403(14) -0.0069(12) 0.0098(11) -0.0038(12)
C2 0.088(2) 0.0525(16) 0.073(2) 0.0073(15) 0.0207(17) 0.0178(15)
C3 0.0711(18) 0.0529(15) 0.0468(15) -0.0065(12) 0.0013(13) -0.0057(13)
C4 0.0558(17) 0.076(2) 0.084(2) 0.0073(17) -0.0125(15) -0.0113(15)
C5 0.0512(14) 0.0624(16) 0.0516(15) 0.0076(13) 0.0117(12) -0.0010(12)
C6 0.0657(19) 0.080(2) 0.086(2) 0.0100(18) 0.0121(17) 0.0232(16)

loop_
_atom_type_symbol
_atom_type_description
_atom_type_scat_dispersion_real
_atom_type_scat_dispersion_imag
_atom_type_scat_source
C C 0.0033 0.0016 'International Tables Vol C Tables 4.2.6.8 and 6.1.1.4'
H H 0.0000 0.0000 'International Tables Vol C Tables 4.2.6.8 and 6.1.1.4'
N N 0.0061 0.0033 'International Tables Vol C Tables 4.2.6.8 and 6.1.1.4'
Cu Cu 0.3201 1.2651 'International Tables Vol C Tables 4.2.6.8 and 6.1.1.4'

loop_
_geom_angle_atom_site_label_1
_geom_angle_atom_site_label_2
_geom_angle_atom_site_label_3
_geom_angle
_geom_angle_site_symmetry_1
_geom_angle_site_symmetry_3
N1 Cu1 N1 180.00(6) 2_775 .
N1 Cu1 N7 89.67(6) 2_775 2_775
N1 Cu1 N7 90.34(6) . 2_775
N1 Cu1 N7 90.33(6) 2_775 .
N1 Cu1 N7 89.67(6) . .
N7 Cu1 N7 180.0 2_775 .
N25 Cu2 N25 180.0 2_665 .
N25 Cu2 N16 85.82(6) 2_665 .
N25 Cu2 N16 94.18(6) . .
N25 Cu2 N16 94.18(6) 2_665 2_665
N25 Cu2 N16 85.82(6) . 2_665
N16 Cu2 N16 180.0 . 2_665
N10 Cu3 N13 166.60(6) . .
N10 Cu3 N7 93.30(6) . .
N13 Cu3 N7 90.82(6) . .
N10 Cu3 N22 97.63(6) . .
N13 Cu3 N22 78.58(6) . .
N7 Cu3 N22 169.07(6) . .
N10 Cu3 N4 100.36(6) . 2_675
N13 Cu3 N4 92.80(6) . 2_675
N7 Cu3 N4 82.56(6) . 2_675
N22 Cu3 N4 95.16(6) . 2_675
N19 Cu4 N19 78.13(7) . 2_765
N19 Cu4 N10 97.14(6) . .
N19 Cu4 N10 165.23(7) 2_765 .
N19 Cu4 N16 176.85(7) . .
N19 Cu4 N16 98.79(6) 2_765 .
N10 Cu4 N16 86.00(6) . .
N19 Cu4 N25 102.82(6) . 2_665
N19 Cu4 N25 99.69(7) 2_765 2_665
N10 Cu4 N25 95.00(6) . 2_665
N16 Cu4 N25 76.97(6) . 2_665
N1 Cu5 N13 172.26(7) 2_675 .
N1 Cu5 N4 84.74(6) 2_675 .
N13 Cu5 N4 97.41(6) . .
N1 Cu5 N22 98.32(6) 2_675 .
N13 Cu5 N22 78.54(6) . .
N4 Cu5 N22 171.51(6) . .
N2 N1 Cu5 126.08(12) . 2_675
N2 N1 Cu1 120.02(12) . .
Cu5 N1 Cu1 110.69(7) 2_675 .
N3 N2 N1 178.4(2) . .
N5 N4 Cu5 120.59(12) . .
N5 N4 Cu3 134.83(13) . 2_675
Cu5 N4 Cu3 93.71(6) . 2_675
N6 N5 N4 178.6(2) . .
N8 N7 Cu3 118.34(12) . .
N8 N7 Cu1 124.23(12) . .
Cu3 N7 Cu1 111.57(7) . .
N9 N8 N7 178.3(2) . .
N11 N10 Cu3 119.45(12) . .
N11 N10 Cu4 121.84(13) . .
Cu3 N10 Cu4 114.29(8) . .
N12 N11 N10 179.6(3) . .
N14 N13 Cu5 126.84(12) . .
N14 N13 Cu3 125.31(12) . .
Cu5 N13 Cu3 102.32(7) . .
N15 N14 N13 178.0(2) . .
N17 N16 Cu2 119.51(12) . .
N17 N16 Cu4 126.36(12) . .
Cu2 N16 Cu4 102.96(7) . .
N18 N17 N16 177.5(2) . .
N20 N19 Cu4 124.43(13) . .
N20 N19 Cu4 126.66(13) . 2_765
Cu4 N19 Cu4 101.87(7) . 2_765
N21 N20 N19 179.4(2) . .
N23 N22 Cu3 121.95(12) . .
N23 N22 Cu5 126.49(13) . .
Cu3 N22 Cu5 100.52(7) . .
N24 N23 N22 178.7(2) . .
N26 N25 Cu2 119.55(13) . .
N26 N25 Cu4 131.86(13) . 2_665
Cu2 N25 Cu4 94.19(6) . 2_665
N27 N26 N25 177.8(2) . .
C3 N28 C1 113.8(2) . .
C3 N28 C5 111.7(2) . .
C1 N28 C5 111.28(19) . .
C2 C1 N28 114.0(2) . .
C4 C3 N28 113.5(2) . .
C6 C5 N28 113.6(2) . .

loop_
_geom_bond_atom_site_label_1
_geom_bond_atom_site_label_2
_geom_bond_distance
_geom_bond_site_symmetry_2
Cu1 N1 2.0038(14) 2_775
Cu1 N1 2.0038(14) .
Cu1 N7 2.0360(15) 2_775
Cu1 N7 2.0360(15) .
Cu2 N25 1.9765(15) 2_665
Cu2 N25 1.9766(15) .
Cu2 N16 2.0212(15) .
Cu2 N16 2.0212(15) 2_665
Cu3 N10 1.9900(15) .
Cu3 N13 1.9998(15) .
Cu3 N7 2.0102(15) .
Cu3 N22 2.0226(15) .
Cu3 N4 2.4361(15) 2_675
Cu4 N19 1.9931(15) .
Cu4 N19 1.9987(16) 2_765
Cu4 N10 2.0166(15) .
Cu4 N16 2.0246(15) .
Cu4 N25 2.3321(16) 2_665
Cu5 N1 1.9777(15) 2_675
Cu5 N13 1.9976(15) .
Cu5 N4 2.0132(15) .
Cu5 N22 2.0263(15) .
N1 N2 1.212(2) .
N1 Cu5 1.9777(15) 2_675
N2 N3 1.130(3) .
N4 N5 1.201(2) .
N4 Cu3 2.4361(15) 2_675
N5 N6 1.145(3) .
N7 N8 1.206(2) .
N8 N9 1.138(3) .
N10 N11 1.213(2) .
N11 N12 1.130(3) .
N13 N14 1.222(2) .
N14 N15 1.123(2) .
N16 N17 1.227(2) .
N17 N18 1.128(2) .
N19 N20 1.215(2) .
N19 Cu4 1.9987(16) 2_765
N20 N21 1.133(2) .
N22 N23 1.212(2) .
N23 N24 1.133(2) .
N25 N26 1.202(2) .
N25 Cu4 2.3321(16) 2_665
N26 N27 1.152(2) .
N28 C3 1.503(3) .
N28 C1 1.505(3) .
N28 C5 1.512(3) .
C1 C2 1.497(4) .
C3 C4 1.499(4) .
C5 C6 1.509(4) .
